data_7213182
loop_
_publ_author_name
'T\"ahtinen, Petri'
'Sillanp\"a\"a, Reijo'
'St\'ajer, G\'eza'
'Szab\'o, Angela E.'
'Pihlaja, Kalevi'

_publ_section_title
;
 NMR and X-ray structural study of saturated
 (&#x200A;p-chlorophenyl)pyrrolo[1,2-a][3,1]benzoxazin-1-ones prepared
 from aroylisobutyric acid and cyclic amino alcohols. High energy barriers
 for hindered rotation of bridgehead phenyl groups
;
_journal_issue 10
_journal_name_full 'Journal of the Chemical Society, Perkin Transactions 2'
_journal_page_first 2011
_journal_paper_doi 10.1039/a905445f
_journal_year 1999
_chemical_formula_sum 'C19 H20 Cl N O2'
_chemical_formula_weight 329.81
_chemical_name_systematic
; 
 ? 
;
_space_group_IT_number 14
_symmetry_cell_setting monoclinic
_symmetry_space_group_name_Hall '-P 2yn'
_symmetry_space_group_name_H-M 'P 1 21/n 1'
_atom_sites_solution_hydrogens geom
_atom_sites_solution_primary direct
_atom_sites_solution_secondary difmap
_audit_creation_method SHELXL-97
_cell_angle_alpha 90.00
_cell_angle_beta 90.853(17)
_cell_angle_gamma 90.00
_cell_formula_units_Z 4
_cell_length_a 8.640(4)
_cell_length_b 10.747(2)
_cell_length_c 17.6570(16)
_cell_measurement_reflns_used 25
_cell_measurement_temperature 294(2)
_cell_measurement_theta_max 18.8
_cell_measurement_theta_min 15.3
_cell_volume 1639.3(8)
_computing_cell_refinement
;
MSC/AFC5S Control Program (Molecular Structure Corporation, 1995)
;
_computing_data_collection
; 
MSC/AFC5S Control Program (Molecular Structure Corporation, 1995)
;
_computing_data_reduction
;
TEXSAN for WINDOWS(Molecular Structure Corporation, 1997)
;
_computing_molecular_graphics 'ORTEP-3 for WINDOWS (Farrugia, 1997)'
_computing_publication_material 'SHELXL-97 (Sheldrick, 1997)'
_computing_structure_refinement 'SHELXL-97 (Sheldrick, 1997)'
_computing_structure_solution 'SIR-92 (Altomare, 1994)'
_diffrn_ambient_temperature 294(2)
_diffrn_measured_fraction_theta_full 0.942
_diffrn_measured_fraction_theta_max 0.942
_diffrn_measurement_device_type 'Rigaku AFC5S'
_diffrn_measurement_method \w--2\q
_diffrn_radiation_monochromator graphite
_diffrn_radiation_source 'fine-focus sealed tube'
_diffrn_radiation_type MoK\a
_diffrn_radiation_wavelength 0.71069
_diffrn_reflns_av_R_equivalents 0.0169
_diffrn_reflns_av_sigmaI/netI 0.0397
_diffrn_reflns_limit_h_max 10
_diffrn_reflns_limit_h_min 0
_diffrn_reflns_limit_k_max 13
_diffrn_reflns_limit_k_min 0
_diffrn_reflns_limit_l_max 21
_diffrn_reflns_limit_l_min -21
_diffrn_reflns_number 3085
_diffrn_reflns_theta_full 25.00
_diffrn_reflns_theta_max 25.00
_diffrn_reflns_theta_min 2.22
_diffrn_standards_decay_% 0
_diffrn_standards_interval_count 150
_diffrn_standards_number 3
_exptl_absorpt_coefficient_mu 0.242
_exptl_absorpt_correction_type none
_exptl_crystal_colour colourless
_exptl_crystal_density_diffrn 1.336
_exptl_crystal_density_method 'not measured'
_exptl_crystal_description prism
_exptl_crystal_F_000 696
_exptl_crystal_size_max 0.38
_exptl_crystal_size_mid 0.28
_exptl_crystal_size_min 0.26
_refine_diff_density_max 0.128
_refine_diff_density_min -0.208
_refine_diff_density_rms 0.034
_refine_ls_extinction_method none
_refine_ls_goodness_of_fit_ref 1.020
_refine_ls_hydrogen_treatment mixed
_refine_ls_matrix_type full
_refine_ls_number_parameters 241
_refine_ls_number_reflns 2883
_refine_ls_number_restraints 0
_refine_ls_restrained_S_all 1.020
_refine_ls_R_factor_all 0.0850
_refine_ls_R_factor_gt 0.0392
_refine_ls_shift/su_max 0.000
_refine_ls_shift/su_mean 0.000
_refine_ls_structure_factor_coef Fsqd
_refine_ls_weighting_details 'w=1/[\s^2^(Fo^2^)+(0.0333P)^2^+0.4430P] where P=(Fo^2^+2Fc^2^)/3'
_refine_ls_weighting_scheme calc
_refine_ls_wR_factor_gt 0.0827
_refine_ls_wR_factor_ref 0.0964
_reflns_number_gt 1861
_reflns_number_total 2883
_reflns_threshold_expression I>2\s(I)
_cod_data_source_file a905445fsup1.cif
_cod_data_source_block j1406=10a
_cod_depositor_comments
;
The following automatic conversions were performed:

'_refine_ls_weighting_scheme' value 'calc
w=1/[\s^2^(Fo^2^)+(0.0333P)^2^+0.4430P] where P=(Fo^2^+2Fc^2^)/3' was
changed to 'calc'. New tag '_refine_ls_weighting_details' was
created. The value of the new tag was set to
'w=1/[\s^2^(Fo^2^)+(0.0333P)^2^+0.4430P] where P=(Fo^2^+2Fc^2^)/3'.

Automatic conversion script
Id: cif_fix_values 3143 2015-03-26 13:38:13Z robertas 
;
_cod_original_cell_volume 1639.4(9)
_cod_original_sg_symbol_H-M P21/n
_cod_database_code 7213182

loop_
_symmetry_equiv_pos_as_xyz
'x, y, z'
'-x+1/2, y+1/2, -z+1/2'
'-x, -y, -z'
'x-1/2, -y-1/2, z-1/2'

loop_
_atom_site_label
_atom_site_type_symbol
_atom_site_fract_x
_atom_site_fract_y
_atom_site_fract_z
_atom_site_U_iso_or_equiv
_atom_site_adp_type
_atom_site_occupancy
_atom_site_calc_flag
_atom_site_refinement_flags
Cl Cl 0.21338(11) 0.90620(7) 0.62180(4) 0.0815(3) Uani 1 d .
O1 O -0.13422(19) 0.89969(15) 1.06187(9) 0.0581(5) Uani 1 d .
O4 O -0.13925(17) 0.58540(13) 0.89810(8) 0.0464(4) Uani 1 d .
N10 N -0.14990(19) 0.78596(15) 0.95259(9) 0.0379(4) Uani 1 d .
C1 C -0.0748(3) 0.8323(2) 1.01458(12) 0.0423(5) Uani 1 d .
C2 C 0.0910(3) 0.7879(2) 1.01356(12) 0.0451(6) Uani 1 d .
H2 H 0.149(3) 0.852(2) 0.9880(12) 0.054 Uiso 1 d .
C3 C 0.0809(3) 0.6724(2) 0.96310(13) 0.0452(6) Uani 1 d .
H3A H 0.054(3) 0.603(2) 0.9917(13) 0.054 Uiso 1 d .
H3B H 0.175(3) 0.655(2) 0.9381(12) 0.054 Uiso 1 d .
C3A C -0.0568(2) 0.69794(19) 0.90896(11) 0.0383(5) Uani 1 d .
C5 C -0.2835(3) 0.6050(2) 0.85834(15) 0.0531(6) Uani 1 d .
H5A H -0.322(3) 0.523(2) 0.8484(13) 0.064 Uiso 1 d .
H5B H -0.265(3) 0.646(2) 0.8094(14) 0.064 Uiso 1 d .
C5A C -0.3960(3) 0.6839(2) 0.90313(14) 0.0513(6) Uani 1 d .
H5A1 H -0.449(3) 0.632(2) 0.9381(13) 0.062 Uiso 1 d .
C6 C -0.5192(3) 0.7554(3) 0.85445(16) 0.0634(8) Uani 1 d .
H6 H -0.602(3) 0.704(2) 0.8363(14) 0.076 Uiso 1 d .
C7 C -0.4311(3) 0.8281(3) 0.79607(15) 0.0725(8) Uani 1 d .
H7 H -0.4302 0.8122 0.7443 0.087 Uiso 1 calc R
C8 C -0.3557(3) 0.9181(3) 0.83142(16) 0.0650(7) Uani 1 d .
H8 H -0.2905 0.9760 0.8092 0.078 Uiso 1 calc R
C9A C -0.3185(3) 0.7929(2) 0.94815(12) 0.0438(6) Uani 1 d .
H9A H -0.355(2) 0.787(2) 1.0014(12) 0.053 Uiso 1 d .
C9 C -0.3940(3) 0.9103(2) 0.91383(14) 0.0532(6) Uani 1 d .
H9 H -0.375(3) 0.987(2) 0.9428(13) 0.064 Uiso 1 d .
C11 C -0.5611(3) 0.8622(3) 0.90789(18) 0.0652(8) Uani 1 d .
H11A H -0.632(3) 0.924(3) 0.8832(15) 0.078 Uiso 1 d .
H11B H -0.597(3) 0.833(3) 0.9591(15) 0.078 Uiso 1 d .
C12 C 0.0010(2) 0.75160(19) 0.83416(11) 0.0366(5) Uani 1 d .
C13 C 0.0297(3) 0.8780(2) 0.82666(12) 0.0419(5) Uani 1 d .
H13 H 0.0040 0.9317 0.8658 0.050 Uiso 1 calc R
C14 C 0.0956(3) 0.9254(2) 0.76201(12) 0.0470(6) Uani 1 d .
H14 H 0.1153 1.0102 0.7578 0.056 Uiso 1 calc R
C15 C 0.1320(3) 0.8458(2) 0.70385(12) 0.0483(6) Uani 1 d .
C16 C 0.1076(3) 0.7194(2) 0.71004(12) 0.0520(6) Uani 1 d .
H16 H 0.1342 0.6661 0.6709 0.062 Uiso 1 calc R
C17 C 0.0429(3) 0.6734(2) 0.77543(12) 0.0459(6) Uani 1 d .
H17 H 0.0271 0.5882 0.7802 0.055 Uiso 1 calc R
C18 C 0.1592(3) 0.7645(3) 1.09205(14) 0.0705(8) Uani 1 d .
H18A H 0.1441 0.8367 1.1231 0.085 Uiso 1 calc R
H18B H 0.2680 0.7479 1.0882 0.085 Uiso 1 calc R
H18C H 0.1088 0.6943 1.1144 0.085 Uiso 1 calc R

loop_
_atom_site_aniso_label
_atom_site_aniso_U_11
_atom_site_aniso_U_22
_atom_site_aniso_U_33
_atom_site_aniso_U_23
_atom_site_aniso_U_13
_atom_site_aniso_U_12
Cl 0.1267(7) 0.0631(5) 0.0557(4) 0.0072(3) 0.0349(4) -0.0049(5)
O1 0.0653(11) 0.0563(10) 0.0529(10) -0.0214(9) 0.0082(8) -0.0081(9)
O4 0.0523(10) 0.0311(8) 0.0557(9) -0.0039(7) -0.0005(8) -0.0078(7)
N10 0.0399(10) 0.0346(10) 0.0392(10) -0.0058(8) 0.0037(8) -0.0040(8)
C1 0.0508(14) 0.0360(12) 0.0402(12) -0.0029(10) 0.0062(11) -0.0117(11)
C2 0.0502(14) 0.0417(13) 0.0434(13) 0.0016(11) -0.0023(11) -0.0073(11)
C3 0.0517(15) 0.0372(13) 0.0467(13) 0.0039(11) 0.0005(11) 0.0006(12)
C3A 0.0445(12) 0.0287(11) 0.0417(12) -0.0039(9) 0.0023(10) -0.0029(10)
C5 0.0549(16) 0.0413(14) 0.0630(16) -0.0126(13) -0.0018(13) -0.0121(13)
C5A 0.0498(15) 0.0510(15) 0.0533(14) -0.0060(12) 0.0048(12) -0.0142(12)
C6 0.0503(16) 0.0728(19) 0.0666(17) -0.0157(15) -0.0103(13) -0.0025(14)
C7 0.077(2) 0.092(2) 0.0482(15) 0.0001(16) -0.0089(14) 0.0200(19)
C8 0.0614(17) 0.0658(19) 0.0679(18) 0.0161(16) 0.0005(14) 0.0076(15)
C9A 0.0443(14) 0.0467(14) 0.0405(12) -0.0036(11) 0.0074(10) -0.0064(11)
C9 0.0490(15) 0.0484(15) 0.0623(16) -0.0088(13) 0.0006(12) 0.0042(13)
C11 0.0444(16) 0.074(2) 0.078(2) -0.0083(16) -0.0003(14) 0.0070(14)
C12 0.0372(12) 0.0334(12) 0.0392(12) -0.0040(9) -0.0027(9) 0.0002(9)
C13 0.0495(14) 0.0349(12) 0.0412(12) -0.0044(10) 0.0043(10) -0.0001(11)
C14 0.0579(15) 0.0341(12) 0.0490(13) -0.0004(10) 0.0003(11) -0.0025(11)
C15 0.0576(15) 0.0468(14) 0.0408(13) 0.0053(11) 0.0070(11) -0.0010(12)
C16 0.0683(17) 0.0471(15) 0.0410(13) -0.0079(11) 0.0092(12) 0.0031(13)
C17 0.0597(15) 0.0308(12) 0.0473(13) -0.0063(10) 0.0046(11) -0.0024(11)
C18 0.090(2) 0.0702(19) 0.0505(15) -0.0001(14) -0.0168(14) -0.0071(16)

loop_
_atom_type_symbol
_atom_type_description
_atom_type_scat_dispersion_real
_atom_type_scat_dispersion_imag
_atom_type_scat_source
C C 0.0033 0.0016 'International Tables Vol C Tables 4.2.6.8 and 6.1.1.4'
H H 0.0000 0.0000 'International Tables Vol C Tables 4.2.6.8 and 6.1.1.4'
Cl Cl 0.1484 0.1585 'International Tables Vol C Tables 4.2.6.8 and 6.1.1.4'
N N 0.0061 0.0033 'International Tables Vol C Tables 4.2.6.8 and 6.1.1.4'
O O 0.0106 0.0060 'International Tables Vol C Tables 4.2.6.8 and 6.1.1.4'

loop_
_geom_angle_atom_site_label_1
_geom_angle_atom_site_label_2
_geom_angle_atom_site_label_3
_geom_angle
_geom_angle_publ_flag
C3A O4 C5 111.82(17) y
C1 N10 C9A 119.28(17) y
C1 N10 C3A 113.58(18) y
C9A N10 C3A 123.99(17) y
O1 C1 N10 124.5(2) y
O1 C1 C2 127.1(2) ?
N10 C1 C2 108.47(18) y
C1 C2 C18 113.4(2) ?
C1 C2 C3 102.53(19) ?
C18 C2 C3 114.5(2) ?
C1 C2 H2 106.0(14) ?
C18 C2 H2 110.5(14) ?
C3 C2 H2 109.3(13) ?
C2 C3 C3A 104.72(18) ?
C2 C3 H3A 110.1(14) ?
C3A C3 H3A 106.4(15) ?
C2 C3 H3B 113.0(14) ?
C3A C3 H3B 114.1(14) ?
H3A C3 H3B 108(2) ?
O4 C3A N10 110.09(17) ?
O4 C3A C12 112.02(16) ?
N10 C3A C12 113.47(17) ?
O4 C3A C3 108.33(17) ?
N10 C3A C3 102.32(17) ?
C12 C3A C3 110.09(18) ?
O4 C5 C5A 112.6(2) ?
O4 C5 H5A 104.4(14) ?
C5A C5 H5A 112.8(14) ?
O4 C5 H5B 110.0(14) ?
C5A C5 H5B 108.5(14) ?
H5A C5 H5B 108(2) ?
C5 C5A C6 115.1(2) ?
C5 C5A C9A 114.3(2) ?
C6 C5A C9A 101.2(2) ?
C5 C5A H5A1 109.2(14) ?
C6 C5A H5A1 108.3(15) ?
C9A C5A H5A1 108.4(14) ?
C7 C6 C11 99.2(2) ?
C7 C6 C5A 106.6(2) ?
C11 C6 C5A 101.3(2) ?
C7 C6 H6 117.1(16) ?
C11 C6 H6 117.2(15) ?
C5A C6 H6 113.5(16) ?
C8 C7 C6 107.9(2) ?
C8 C7 H7 126.1 ?
C6 C7 H7 126.1 ?
C7 C8 C9 107.7(3) ?
C7 C8 H8 126.2 ?
C9 C8 H8 126.2 ?
N10 C9A C9 118.65(19) ?
N10 C9A C5A 114.12(19) ?
C9 C9A C5A 103.83(19) ?
N10 C9A H9A 106.1(12) ?
C9 C9A H9A 106.3(13) ?
C5A C9A H9A 107.1(13) ?
C8 C9 C11 100.0(2) ?
C8 C9 C9A 109.2(2) ?
C11 C9 C9A 98.2(2) ?
C8 C9 H9 114.9(14) ?
C11 C9 H9 117.6(14) ?
C9A C9 H9 114.7(14) ?
C6 C11 C9 93.6(2) ?
C6 C11 H11A 112.1(16) ?
C9 C11 H11A 112.1(16) ?
C6 C11 H11B 113.1(16) ?
C9 C11 H11B 110.2(15) ?
H11A C11 H11B 114(2) ?
C17 C12 C13 118.2(2) ?
C17 C12 C3A 120.58(18) ?
C13 C12 C3A 120.79(18) ?
C14 C13 C12 121.1(2) ?
C14 C13 H13 119.5 ?
C12 C13 H13 119.5 ?
C15 C14 C13 119.3(2) ?
C15 C14 H14 120.4 ?
C13 C14 H14 120.4 ?
C14 C15 C16 121.1(2) ?
C14 C15 Cl 119.16(18) ?
C16 C15 Cl 119.75(18) ?
C15 C16 C17 118.9(2) ?
C15 C16 H16 120.6 ?
C17 C16 H16 120.6 ?
C16 C17 C12 121.4(2) ?
C16 C17 H17 119.3 ?
C12 C17 H17 119.3 ?
C2 C18 H18A 109.5 ?
C2 C18 H18B 109.5 ?
H18A C18 H18B 109.5 ?
C2 C18 H18C 109.5 ?
H18A C18 H18C 109.5 ?
H18B C18 H18C 109.5 ?

loop_
_geom_bond_atom_site_label_1
_geom_bond_atom_site_label_2
_geom_bond_distance
_geom_bond_publ_flag
Cl C15 1.745(2) y
O1 C1 1.224(2) y
O4 C3A 1.415(2) y
O4 C5 1.437(3) y
N10 C1 1.359(3) y
N10 C9A 1.460(3) y
N10 C3A 1.468(3) y
C1 C2 1.510(3) ?
C2 C18 1.519(3) ?
C2 C3 1.530(3) ?
C2 H2 0.96(2) ?
C3 C3A 1.540(3) ?
C3 H3A 0.93(2) ?
C3 H3B 0.95(2) ?
C3A C12 1.532(3) ?
C5 C5A 1.520(3) ?
C5 H5A 0.96(3) ?
C5 H5B 0.99(2) ?
C5A C6 1.561(4) ?
C5A C9A 1.561(3) ?
C5A H5A1 0.96(2) ?
C6 C7 1.508(4) ?
C6 C11 1.533(4) ?
C6 H6 0.96(3) ?
C7 C8 1.318(4) ?
C7 H7 0.9300 ?
C8 C9 1.499(4) ?
C8 H8 0.9300 ?
C9A C9 1.540(3) ?
C9A H9A 1.00(2) ?
C9 C11 1.535(4) ?
C9 H9 0.98(2) ?
C11 H11A 0.99(3) ?
C11 H11B 1.01(3) ?
C12 C17 1.387(3) ?
C12 C13 1.388(3) ?
C13 C14 1.381(3) ?
C13 H13 0.9300 ?
C14 C15 1.377(3) ?
C14 H14 0.9300 ?
C15 C16 1.379(3) ?
C16 C17 1.382(3) ?
C16 H16 0.9300 ?
C17 H17 0.9300 ?
C18 H18A 0.9600 ?
C18 H18B 0.9600 ?
C18 H18C 0.9600 ?

loop_
_geom_hbond_atom_site_label_D
_geom_hbond_atom_site_label_H
_geom_hbond_atom_site_label_A
_geom_hbond_distance_DH
_geom_hbond_distance_HA
_geom_hbond_distance_DA
_geom_hbond_angle_DHA
C17 H17 O4 0.93 2.55 2.857(3) 99.8
C13 H13 N10 0.93 2.58 2.904(3) 101.3

loop_
_geom_torsion_atom_site_label_1
_geom_torsion_atom_site_label_2
_geom_torsion_atom_site_label_3
_geom_torsion_atom_site_label_4
_geom_torsion
C9A N10 C1 O1 -13.6(3)
C3A N10 C1 O1 -174.4(2)
C9A N10 C1 C2 167.21(18)
C3A N10 C1 C2 6.5(2)
O1 C1 C2 C18 34.7(3)
N10 C1 C2 C18 -146.2(2)
O1 C1 C2 C3 158.7(2)
N10 C1 C2 C3 -22.1(2)
C1 C2 C3 C3A 28.7(2)
C18 C2 C3 C3A 151.9(2)
C5 O4 C3A N10 59.4(2)
C5 O4 C3A C12 -67.9(2)
C5 O4 C3A C3 170.50(18)
C1 N10 C3A O4 127.01(18)
C9A N10 C3A O4 -32.7(3)
C1 N10 C3A C12 -106.5(2)
C9A N10 C3A C12 93.8(2)
C1 N10 C3A C3 12.0(2)
C9A N10 C3A C3 -147.69(19)
C2 C3 C3A O4 -141.33(18)
C2 C3 C3A N10 -25.1(2)
C2 C3 C3A C12 95.9(2)
C3A O4 C5 C5A -64.8(3)
O4 C5 C5A C6 155.0(2)
O4 C5 C5A C9A 38.5(3)
C5 C5A C6 C7 -53.2(3)
C9A C5A C6 C7 70.6(2)
C5 C5A C6 C11 -156.4(2)
C9A C5A C6 C11 -32.6(2)
C11 C6 C7 C8 34.9(3)
C5A C6 C7 C8 -69.8(3)
C6 C7 C8 C9 -1.4(3)
C1 N10 C9A C9 88.3(2)
C3A N10 C9A C9 -113.1(2)
C1 N10 C9A C5A -148.84(19)
C3A N10 C9A C5A 9.8(3)
C5 C5A C9A N10 -12.0(3)
C6 C5A C9A N10 -136.3(2)
C5 C5A C9A C9 118.6(2)
C6 C5A C9A C9 -5.7(2)
C7 C8 C9 C11 -32.7(3)
C7 C8 C9 C9A 69.8(3)
N10 C9A C9 C8 66.0(3)
C5A C9A C9 C8 -61.9(2)
N10 C9A C9 C11 169.6(2)
C5A C9A C9 C11 41.7(2)
C7 C6 C11 C9 -50.9(2)
C5A C6 C11 C9 58.1(2)
C8 C9 C11 C6 50.6(2)
C9A C9 C11 C6 -60.7(2)
O4 C3A C12 C17 -32.5(3)
N10 C3A C12 C17 -157.89(19)
C3 C3A C12 C17 88.1(2)
O4 C3A C12 C13 155.0(2)
N10 C3A C12 C13 29.6(3)
C3 C3A C12 C13 -84.3(2)
C17 C12 C13 C14 1.1(3)
C3A C12 C13 C14 173.8(2)
C12 C13 C14 C15 0.7(4)
C13 C14 C15 C16 -1.8(4)
C13 C14 C15 Cl 179.30(18)
C14 C15 C16 C17 1.2(4)
Cl C15 C16 C17 -179.95(18)
C15 C16 C17 C12 0.6(4)
C13 C12 C17 C16 -1.8(3)
C3A C12 C17 C16 -174.4(2)
